data_4322715
loop_
_publ_author_name
'Malcolm H. Chisholm'
'Kirsten Folting'
'Keith S. Kramer'
'William E. Streib'

_publ_section_title
;
 Preparation and Characterization of (iPrO)4WW(\h2-dmpe)2(CO),
 (\h1-O2CH)(iPrO)4WW(\h2-dmpe)2(H), [H(\h2-dmpe)WWO2]2(\m-O), and
 W2(O)4(\m-O)[W(\h2-dmpe)2CO]2 (dmpe = Bisdimethylphosphinomethane),
 Compounds with W-W Bonds between Metal Atoms in Greatly Differing
 Oxidation States
;
_journal_name_full 'Inorganic Chemistry'
_journal_page_first 1549
_journal_page_last 1554
_journal_paper_doi 10.1021/ic9705249
_journal_volume 37
_journal_year 1998
_chemical_formula_moiety 'C25 H60 O5 P4 W2, 0.5(C7 H8)'
_chemical_formula_sum 'C28.5 H64 O5 P4 W2'
_chemical_formula_weight 978.41
_space_group_IT_number 61
_symmetry_cell_setting orthorhombic
_symmetry_space_group_name_Hall '-P 2bc 2ac'
_symmetry_space_group_name_H-M 'P c a b'
_audit_creation_method 'minor manual editing of SDT2CIF v. 1.1 BETA  output'
_cell_angle_alpha 90
_cell_angle_beta 90
_cell_angle_gamma 90
_cell_formula_units_Z 8
_cell_length_a 19.546(3)
_cell_length_b 21.745(4)
_cell_length_c 18.114(3)
_cell_measurement_reflns_used 62
_cell_measurement_temperature 102
_cell_measurement_theta_max 15.46
_cell_measurement_theta_min 11.3
_cell_volume 7699(2)
_computing_cell_refinement 'XTEL, local package'
_computing_data_collection 'NPS, local program'
_computing_data_reduction 'XTEL, local package'
_computing_molecular_graphics 'XTEL, local package'
_computing_publication_material 'XTEL, local package'
_computing_structure_refinement 'XTEL, local package'
_computing_structure_solution MULTAN78
_diffrn_ambient_temperature 102
_diffrn_measured_fraction_theta_full 0
_diffrn_measured_fraction_theta_max 1
_diffrn_measurement_device_type 'refurbished Picker diffractometer'
_diffrn_measurement_method '\q/2\q scans'
_diffrn_radiation_type 'Mo K\a'
_diffrn_radiation_wavelength 0.71069
_diffrn_reflns_av_R_equivalents 0.058
_diffrn_reflns_limit_h_max +21
_diffrn_reflns_limit_h_min -21
_diffrn_reflns_limit_k_max +23
_diffrn_reflns_limit_k_min -12
_diffrn_reflns_limit_l_max +19
_diffrn_reflns_limit_l_min -4
_diffrn_reflns_number 9921
_diffrn_reflns_theta_full 0
_diffrn_reflns_theta_max 22.5
_diffrn_reflns_theta_min 3.0
_diffrn_standards_decay_% 1.5
_diffrn_standards_interval_count 300
_diffrn_standards_number 4
_exptl_absorpt_coefficient_mu 6.1764
_exptl_absorpt_correction_T_max 0.608
_exptl_absorpt_correction_T_min 0.252
_exptl_absorpt_correction_type analytical
_exptl_absorpt_process_details Tompa
_exptl_crystal_colour black
_exptl_crystal_density_diffrn 1.688
_exptl_crystal_density_method 'not measured'
_exptl_crystal_description prism
_exptl_crystal_F_000 1932
_exptl_crystal_size_max 0.32
_exptl_crystal_size_mid 0.24
_exptl_crystal_size_min 0.08
_refine_diff_density_max 1.41
_refine_diff_density_min -1.40
_refine_ls_abs_structure_details none
_refine_ls_extinction_coef 0.1357E-7
_refine_ls_extinction_expression
;

Larson, A. C. (1967).  Acta Cryst. 23, p. 664.  Eq. (3)

;
_refine_ls_extinction_method Zachariasen
_refine_ls_goodness_of_fit_ref 1.1371
_refine_ls_hydrogen_treatment undef
_refine_ls_matrix_type full
_refine_ls_number_parameters 371
_refine_ls_number_reflns 5056
_refine_ls_R_factor_gt 0.0511
_refine_ls_shift/su_max 0.4859
_refine_ls_structure_factor_coef F
_refine_ls_weighting_details w^-1^=\s^2^(F)+(.07F)^2^
_refine_ls_weighting_scheme calc
_refine_ls_wR_factor_ref 0.0463
_reflns_number_gt 3940
_reflns_number_total 5056
_reflns_threshold_expression F>3.0\s(F)
_cod_data_source_file ic9705249_1.cif
_cod_data_source_block MSC94102
_cod_database_code 4322715

loop_
_symmetry_equiv_pos_as_xyz
x,y,z
1/2-x,y,1/2+z
1/2+x,1/2-y,z
-x,1/2-y,1/2+z
x,1/2+y,1/2-z
1/2-x,1/2+y,-z
1/2+x,-y,1/2-z
-x,-y,-z

loop_
_atom_site_label
_atom_site_type_symbol
_atom_site_fract_x
_atom_site_fract_y
_atom_site_fract_z
_atom_site_U_iso_or_equiv
_atom_site_adp_type
_atom_site_occupancy
_atom_site_disorder_group
_atom_site_disorder_assembly
W1 W 0.13007(3) 0.17627(3) 0.38139(3) 0.01427(17) Uani 1 0 .
W2 W 0.20851(3) 0.08562(3) 0.36109(3) 0.01422(17) Uani 1 0 .
O3 O 0.1250(5) 0.2108(5) 0.2843(5) 0.024(3) Uani 1 0 .
C4 C 0.1296(8) 0.2694(7) 0.2508(8) 0.028(5) Uani 1 0 .
C5 C 0.1351(8) 0.2580(8) 0.1656(8) 0.031(5) Uani 1 0 .
C6 C 0.0662(9) 0.3101(7) 0.2695(8) 0.032(6) Uani 1 0 .
O7 O 0.1921(5) 0.2418(4) 0.4096(5) 0.022(3) Uani 1 0 .
C8 C 0.1761(8) 0.2982(7) 0.4462(9) 0.029(6) Uani 1 0 .
C9 C 0.1956(11) 0.2954(8) 0.5278(9) 0.047(7) Uani 1 0 .
C10 C 0.2118(10) 0.3517(8) 0.4055(11) 0.045(6) Uani 1 0 .
O11 O 0.1022(5) 0.1770(5) 0.4828(5) 0.027(3) Uani 1 0 .
C12 C 0.0366(7) 0.1773(8) 0.5179(8) 0.026(5) Uani 1 0 .
C13 C 0.0028(9) 0.2413(8) 0.5066(10) 0.038(6) Uani 1 0 .
C14 C 0.0474(8) 0.1652(8) 0.6008(8) 0.030(5) Uani 1 0 .
O15 O 0.0405(4) 0.1411(4) 0.3615(5) 0.021(3) Uani 1 0 .
C16 C -0.0177(7) 0.1660(8) 0.3242(8) 0.029(5) Uani 1 0 .
C17 C 0.9172(7) 0.1438(7) 0.3627(9) 0.028(5) Uani 1 0 .
C18 C 0.9857(8) 0.1439(9) 0.2442(9) 0.038(6) Uani 1 0 .
P19 P 0.3074(2) 0.1495(2) 0.3310(2) 0.0262(12) Uani 1 0 .
C20 C 0.3498(9) 0.1871(10) 0.4107(10) 0.049(7) Uani 1 0 .
C21 C 0.3555(17) 0.1350(17) 0.466(2) 0.048(14) Uani 0.5 0 .
P22 P 0.2730(4) 0.0940(4) 0.4819(4) 0.0093(13) Uiso 0.5 0 .
C23 C 0.3004(8) 0.2135(9) 0.2665(10) 0.042(6) Uani 1 0 .
C24 C 0.3827(9) 0.1080(9) 0.2915(14) 0.063(9) Uani 1 0 .
C25 C 0.2370(8) 0.1339(8) 0.5610(9) 0.036(6) Uani 1 0 .
C26 C 0.3085(9) 0.0254(8) 0.5266(9) 0.035(6) Uani 1 0 .
P27 P 0.1267(2) 0.0089(2) 0.4025(2) 0.0234(12) Uani 1 0 .
C28 C 0.1617(9) -0.0713(7) 0.4043(10) 0.041(6) Uani 1 0 .
C29 C 0.2023(14) 0.9227(13) 0.3347(14) 0.017(6) Uiso 0.5 0 .
P30 P 0.2640(8) -0.0140(7) 0.3202(8) 0.024(5) Uani 0.5 0 .
C31 C 0.0477(8) 0.9959(7) 0.3504(9) 0.032(5) Uani 1 0 .
C32 C 0.0959(8) 0.0131(9) 0.4996(9) 0.035(6) Uani 1 0 .
C33 C 0.2689(13) 0.9732(10) 0.2208(11) 0.075(10) Uani 1 0 .
C34 C 0.3419(8) 0.9520(8) 0.3524(9) 0.030(5) Uani 1 0 .
C35 C 0.1706(7) 0.0883(7) 0.2612(8) 0.022(5) Uani 1 0 .
O36 O 0.1481(5) 0.0896(5) 0.2008(5) 0.032(4) Uani 1 0 .
C37 C 0.3539(17) 0.0566(19) 0.254(2) 0.050(14) Uani 0.5 0 .
P38 P 0.2822(8) 0.0061(7) 0.3017(8) 0.031(5) Uani 0.5 0 .
P39 P 0.2340(5) 0.0710(5) 0.4937(5) 0.036(3) Uani 0.5 0 .
C40 C 0.1597(17) 0.0227(17) 0.5380(19) 0.038(9) Uiso 0.5 0 .
C41 C 0.5195(16) 0.0210(17) 0.4442(18) 0.050(8) Uiso 0.65 0 .
C42 C 0.4961(19) 0.0496(19) 0.546(2) 0.063(10) Uiso 0.65 0 .
C43 C 0.540(2) 0.030(2) 0.372(2) 0.091(10) Uiso 0.65 0 .
C44 C 0.506(2) 0.051(2) 0.508(3) 0.083(11) Uiso 0.65 0 .
C45 C 0.476(3) 0.014(3) 0.591(3) 0.125(14) Uiso 0.65 0 .
C46 C 0.519(3) 0.071(3) 0.465(3) 0.112(14) Uiso 0.65 0 .

loop_
_atom_site_aniso_label
_atom_site_aniso_U_11
_atom_site_aniso_U_22
_atom_site_aniso_U_33
_atom_site_aniso_U_12
_atom_site_aniso_U_13
_atom_site_aniso_U_23
W1 0.0143(3) 0.0127(3) 0.0158(3) 0.0000(3) -0.0016(2) -0.0008(3)
W2 0.0145(3) 0.0132(3) 0.0150(3) -0.0004(3) 0.0007(2) -0.0002(3)
O3 0.031(6) 0.017(6) 0.023(6) -0.006(5) -0.004(5) 0.001(5)
C4 0.041(10) 0.018(9) 0.025(8) 0.015(8) 0.005(8) 0.012(7)
C5 0.045(10) 0.032(10) 0.017(8) 0.008(8) 0.001(8) 0.004(7)
C6 0.062(12) 0.014(9) 0.020(9) 0.012(8) 0.007(8) 0.006(7)
O7 0.021(6) 0.018(6) 0.028(6) -0.003(5) 0.007(5) -0.007(5)
C8 0.032(9) 0.022(10) 0.034(10) 0.000(7) -0.004(8) -0.010(8)
C9 0.085(15) 0.028(11) 0.027(10) -0.005(10) -0.015(10) -0.002(8)
C10 0.057(12) 0.018(9) 0.061(12) -0.009(9) 0.010(10) -0.000(9)
O11 0.030(6) 0.034(7) 0.017(5) 0.006(5) -0.003(4) -0.008(5)
C12 0.012(7) 0.042(10) 0.025(8) 0.011(7) 0.011(6) -0.010(8)
C13 0.037(10) 0.038(11) 0.040(10) 0.015(9) 0.006(8) 0.004(9)
C14 0.029(8) 0.038(11) 0.022(8) 0.004(8) 0.006(7) 0.012(8)
O15 0.011(5) 0.021(6) 0.033(6) 0.000(4) -0.009(5) 0.003(5)
C16 0.021(8) 0.034(11) 0.031(9) 0.004(8) -0.008(7) 0.004(8)
C17 0.018(8) 0.024(9) 0.043(10) -0.016(7) 0.010(7) -0.006(8)
C18 0.034(10) 0.057(13) 0.023(9) -0.004(9) -0.013(8) -0.010(9)
P19 0.018(2) 0.029(2) 0.031(2) -0.007(2) -0.001(2) 0.005(2)
C20 0.036(11) 0.072(15) 0.039(11) -0.025(10) -0.002(8) 0.003(11)
C21 0.04(2) 0.04(2) 0.07(3) -0.030(19) -0.030(19) 0.03(2)
C23 0.023(9) 0.058(13) 0.045(11) 0.003(9) -0.004(8) 0.015(10)
C24 0.032(11) 0.041(13) 0.116(19) -0.008(10) 0.011(11) -0.046(13)
C25 0.038(10) 0.047(12) 0.025(9) 0.011(9) -0.016(8) -0.017(9)
C26 0.048(11) 0.026(10) 0.031(10) 0.018(9) -0.018(8) 0.004(8)
P27 0.020(2) 0.015(2) 0.036(2) -0.001(2) 0.009(2) 0.002(2)
C28 0.052(11) 0.017(10) 0.055(12) 0.011(8) 0.027(9) -0.001(9)
P30 0.024(7) 0.029(9) 0.020(8) 0.002(5) 0.010(5) -0.007(6)
C31 0.026(8) 0.024(9) 0.046(10) 0.001(8) -0.003(8) -0.007(8)
C32 0.031(9) 0.051(12) 0.023(9) -0.004(9) 0.010(7) -0.002(9)
C33 0.14(2) 0.046(14) 0.042(12) 0.056(15) -0.024(13) -0.032(11)
C34 0.034(9) 0.030(10) 0.025(9) 0.014(8) -0.003(7) 0.014(8)
C35 0.016(8) 0.022(9) 0.027(10) -0.011(7) 0.018(7) -0.005(8)
O36 0.040(7) 0.046(8) 0.009(6) 0.000(6) -0.001(5) -0.005(5)
C37 0.021(19) 0.06(3) 0.07(3) -0.015(18) 0.017(18) 0.02(2)
P38 0.032(9) 0.043(10) 0.017(7) 0.025(7) -0.005(6) -0.001(6)
P39 0.047(6) 0.036(6) 0.024(5) 0.012(5) -0.001(4) 0.001(4)

loop_
_atom_type_symbol
_atom_type_description
_atom_type_scat_dispersion_real
_atom_type_scat_dispersion_imag
_atom_type_scat_source
W W -1.421 6.872 'International Tables Vol. IV (1974) Table 2.2B'
P P 0.09 0.095 'International Tables Vol. IV (1974) Table 2.2B'
O O 0.008 0.006 'International Tables Vol. IV (1974) Table 2.2B'
C C 0.002 0.002 'International Tables Vol. IV (1974) Table 2.2B'
H H 0 0 'International Tables Vol. IV (1974) Table 2.2B'

loop_
_geom_angle_atom_site_label_1
_geom_angle_atom_site_label_2
_geom_angle_atom_site_label_3
_geom_angle
_geom_angle_site_symmetry_1
_geom_angle_site_symmetry_2
_geom_angle_site_symmetry_3
_geom_angle_publ_flag
W2 W1 O3 101.7(3) . . . yes
W2 W1 O7 103.5(3) . . . yes
W2 W1 O11 108.6(3) . . . yes
W2 W1 O15 102.3(3) . . . yes
O3 W1 O7 89.2(4) . . . yes
O3 W1 O11 149.6(4) . . . yes
O3 W1 O15 86.4(4) . . . yes
O7 W1 O11 85.4(4) . . . yes
O7 W1 O15 154.3(4) . . . yes
O11 W1 O15 85.7(4) . . . yes
W1 W2 P19 93.98(11) . . . yes
W1 W2 P22 96.92(16) . . . yes
W1 W2 P27 95.27(9) . . . yes
W1 W2 P30 166.0(4) . . . yes
W1 W2 P38 162.7(3) . . . yes
W1 W2 P39 94.6(2) . . . yes
W1 W2 C35 83.2(4) . . . yes
P19 W2 P22 76.0(2) . . . yes
P19 W2 P27 168.63(14) . . . yes
P19 W2 P30 94.7(3) . . . yes
P19 W2 P38 80.8(4) . . . yes
P19 W2 P39 97.5(3) . . . yes
P19 W2 C35 94.4(4) . . . yes
P22 W2 P27 96.3(2) . . . yes
P22 W2 P30 95.8(4) . . . yes
P22 W2 P38 97.8(4) . . . yes
P22 W2 P39 21.5(3) . . . yes
P22 W2 C35 170.4(4) . . . yes
P27 W2 P30 77.6(3) . . . yes
P27 W2 P38 92.1(4) . . . yes
P27 W2 P39 75.2(3) . . . yes
P27 W2 C35 93.2(4) . . . yes
P30 W2 P38 14.9(3) . . . yes
P30 W2 P39 95.1(4) . . . yes
P30 W2 C35 85.2(6) . . . yes
P38 W2 P39 102.3(4) . . . yes
P38 W2 C35 80.8(5) . . . yes
P39 W2 C35 168.0(5) . . . yes
W2 P19 C20 115.6(6) . . . no
W2 P19 C23 121.2(5) . . . no
W2 P19 C24 115.8(6) . . . no
C20 P19 C23 101.2(9) . . . no
C20 P19 C24 99.2(9) . . . no
C23 P19 C24 100.5(10) . . . no
W2 P22 P39 75.8(7) . . . no
W2 P22 C21 109.6(12) . . . no
W2 P22 C25 121.5(6) . . . no
W2 P22 C26 120.8(6) . . . no
P39 P22 C21 173.8(13) . . . no
P39 P22 C25 76.0(9) . . . no
P39 P22 C26 76.9(9) . . . no
C21 P22 C25 102.9(15) . . . no
C21 P22 C26 97.4(12) . . . no
C25 P22 C26 100.7(8) . . . no
W2 P27 C28 113.8(5) . . . no
W2 P27 C31 120.1(6) . . 1_545 no
W2 P27 C32 118.1(6) . . . no
C28 P27 C31 100.0(8) . . 1_545 no
C28 P27 C32 98.5(8) . . . no
C31 P27 C32 102.8(7) 1_545 . . no
W2 P30 P38 79(3) . . . no
W2 P30 C29 108.4(10) . . 1_545 no
W2 P30 C33 116.3(9) . . 1_545 no
W2 P30 C34 128.5(10) . . 1_545 no
P38 P30 C29 157(3) . . 1_545 no
P38 P30 C33 65(3) . . 1_545 no
P38 P30 C34 89(3) . . 1_545 no
C29 P30 C33 93.5(14) 1_545 . 1_545 no
C29 P30 C34 101.6(12) 1_545 . 1_545 no
C33 P30 C34 102.3(11) 1_545 . 1_545 no
W2 P38 P30 86(3) . . . no
W2 P38 C33 126.4(11) . . 1_545 no
W2 P38 C34 125.3(9) . . 1_545 no
W2 P38 C37 102.2(14) . . . no
P30 P38 C33 94(3) . . 1_545 no
P30 P38 C34 71(3) . . 1_545 no
P30 P38 C37 168(3) . . . no
C33 P38 C34 104.9(12) 1_545 . 1_545 no
C33 P38 C37 88.1(17) 1_545 . . no
C34 P38 C37 96.8(14) 1_545 . . no
W2 P39 P22 82.7(7) . . . no
W2 P39 C25 123.8(7) . . . no
W2 P39 C26 122.5(7) . . . no
W2 P39 C40 108.4(11) . . . no
P22 P39 C25 74.3(9) . . . no
P22 P39 C26 73.7(9) . . . no
P22 P39 C40 168.9(14) . . . no
C25 P39 C26 99.2(8) . . . no
C25 P39 C40 98.8(13) . . . no
C26 P39 C40 99.3(13) . . . no
W1 O3 C4 138.0(9) . . . yes
W1 O7 C8 128.1(9) . . . yes
W1 O11 C12 132.9(8) . . . yes
W1 O15 C16 130.9(9) . . . yes
O3 C4 C5 106.5(12) . . . no
O3 C4 C6 111.6(12) . . . no
C5 C4 C6 111.0(12) . . . no
O7 C8 C9 111.1(13) . . . no
O7 C8 C10 109.0(13) . . . no
C9 C8 C10 112.4(14) . . . no
O11 C12 C13 109.1(13) . . . no
O11 C12 C14 108.0(11) . . . no
C13 C12 C14 109.8(13) . . . no
O15 C16 C17 109.1(12) . . 1_455 no
O15 C16 C18 107.2(13) . . 1_455 no
C17 C16 C18 111.7(13) 1_455 . 1_455 no
P19 C20 C21 102.8(18) . . . no
P22 C21 C20 113(2) . . . no
P19 C24 C37 104.4(18) . . . no
P22 C25 P39 29.7(4) . . . no
P22 C26 P39 29.3(4) . . . no
P27 C28 C29 105.1(14) . . 1_545 no
P30 C29 C28 113.6(18) 1_565 . 1_565 no
P27 C32 C40 100.6(16) . . . no
P30 C33 P38 21.0(6) 1_565 . 1_565 no
P30 C34 P38 20.2(5) 1_565 . 1_565 no
W2 C35 O36 179.5(12) . . . yes
P38 C37 C24 121(3) . . . no
P39 C40 C32 121(2) . . . no
C42 C41 C43 107(4) 8_656 . . no
C42 C41 C44 22.4(19) 8_656 . 8_656 no
C42 C41 C44 110(3) 8_656 . . no
C42 C41 C45 49(4) 8_656 . 8_656 no
C42 C41 C46 152(4) 8_656 . . no
C43 C41 C44 130(4) . . 8_656 no
C43 C41 C44 142(4) . . . no
C43 C41 C45 58(4) . . 8_656 no
C43 C41 C46 100(4) . . . no
C44 C41 C44 88(3) . . 8_656 no
C44 C41 C44 88(3) 8_656 . . no
C44 C41 C45 71(4) 8_656 . 8_656 no
C44 C41 C45 160(6) . . 8_656 no
C44 C41 C46 130(4) 8_656 . . no
C44 C41 C46 42(3) . . . no
C45 C41 C46 159(6) 8_656 . . no
C41 C42 C44 102(7) 8_656 . . no
C41 C42 C45 40(3) 8_656 . . no
C41 C42 C46 116(3) 8_656 . . no
C44 C42 C45 142(8) . . . no
C44 C42 C46 14(6) . . . no
C45 C42 C46 155(5) . . . no
C41 C43 C45 45(3) . . 8_656 no
C41 C43 C46 35(2) . . . no
C45 C43 C46 80(4) 8_656 . . no
C41 C44 C41 92(3) . . 8_656 no
C41 C44 C41 92(3) 8_656 . . no
C41 C44 C42 55(6) 8_656 . . no
C41 C44 C42 147(8) . . . no
C41 C44 C45 31.6(19) 8_656 . . no
C41 C44 C45 124(4) . . . no
C41 C44 C46 149(7) 8_656 . . no
C41 C44 C46 57(5) . . . no
C42 C44 C45 24(5) . . . no
C42 C44 C46 156(10) . . . no
C45 C44 C46 177(7) . . . no
C41 C45 C42 91(5) 8_656 . . no
C41 C45 C43 77(5) 8_656 . 8_656 no
C41 C45 C44 77(4) 8_656 . . no
C42 C45 C43 168(7) . . 8_656 no
C42 C45 C44 14(3) . . . no
C43 C45 C44 154(5) 8_656 . . no
C41 C46 C42 92(4) . . . no
C41 C46 C43 44(3) . . . no
C41 C46 C44 81(6) . . . no
C42 C46 C43 136(4) . . . no
C42 C46 C44 11(5) . . . no
C43 C46 C44 125(7) . . . no

loop_
_geom_bond_atom_site_label_1
_geom_bond_atom_site_label_2
_geom_bond_distance
_geom_bond_site_symmetry_1
_geom_bond_site_symmetry_2
_geom_bond_publ_flag
W1 W2 2.5242(9) . . yes
C41 C43 1.38(5) . . no
W1 O3 1.915(9) . . yes
C41 C44 1.35(6) . . no
W1 O7 1.939(9) . . yes
C41 C44 1.87(6) . 8_656 no
W1 O11 1.917(9) . . yes
W1 O15 1.945(9) . . yes
C41 C45 1.00(5) . 8_656 no
W2 P19 2.441(4) . . yes
W2 P22 2.531(7) . . yes
C41 C46 1.15(6) . . no
W2 P27 2.430(4) . . yes
C42 C44 0.73(5) . . no
W2 P30 2.533(16) . . yes
C42 C45 1.19(6) . . no
W2 P38 2.493(15) . . yes
C42 C46 1.60(6) . . no
W2 P39 2.474(9) . . yes
C43 C45 1.21(6) . 8_656 no
W2 C35 1.956(16) . . yes
P19 C20 1.854(18) . . no
C43 C46 1.95(7) . . no
P19 C23 1.823(18) . . no
C44 C45 1.82(7) . . no
P19 C24 1.868(19) . . no
C44 C46 0.91(6) . . no
P22 P39 0.936(11) . . no
P22 C21 1.86(3) . . no
P22 C25 1.817(17) . . no
P22 C26 1.833(17) . . no
P27 C28 1.872(16) . . no
P27 C31 1.832(16) . 1_545 no
P27 C32 1.862(16) . . no
P30 P38 0.655(14) . . no
P30 C29 1.85(3) . 1_545 no
P30 C33 1.82(2) . 1_545 no
P30 C34 1.79(2) . 1_545 no
P38 C33 1.65(3) . 1_545 no
P38 C34 1.894(19) . 1_545 no
P38 C37 1.98(3) . . no
P39 C25 1.831(18) . . no
P39 C26 1.860(17) . . no
P39 C40 1.96(4) . . no
O3 C4 1.415(17) . . no
O7 C8 1.429(18) . . no
O11 C12 1.430(16) . . no
O15 C16 1.428(17) . . no
O36 C35 1.180(17) . . yes
C4 C5 1.57(2) . . no
C4 C6 1.56(2) . . no
C8 C9 1.53(2) . . no
C8 C10 1.54(2) . . no
C12 C13 1.55(2) . . no
C12 C14 1.54(2) . . no
C16 C17 1.53(2) . 1_455 no
C16 C18 1.53(2) . 1_455 no
C20 C21 1.52(4) . . no
C24 C37 1.42(4) . . no
C28 C29 1.50(3) . 1_545 no
C32 C40 1.44(4) . . no
C41 C42 1.57(5) . 8_656 no
